data_1542108
loop_
_publ_author_name
'Zav'yalova, A.A.'
'Imamov, R.M.'
'Pinsker, Z.G.'

_publ_section_title
;
 An electron diffraction study of thin films in the Bi-O system
;
_journal_name_full Kristallografiya
_journal_page_first 857
_journal_page_last 863
_journal_volume 9
_journal_year 1964
_chemical_formula_sum 'Bi2 O2.7'
_space_group_IT_number 139
_symmetry_space_group_name_Hall '-I 4 2'
_symmetry_space_group_name_H-M 'I 4/m m m'
_cell_angle_alpha 90
_cell_angle_beta 90
_cell_angle_gamma 90
_cell_formula_units_Z 2
_cell_length_a 3.85
_cell_length_b 3.85
_cell_length_c 12.25
_cell_volume 181.576
_citation_journal_id_ASTM KRISAJ
_cod_data_source_file Zavyalova_KRISAJ_1964_1679.cif
_cod_data_source_block Bi2O2.7
_cod_original_cell_volume 181.5756
_cod_database_code 1542108

loop_
_symmetry_equiv_pos_as_xyz
x,y,z
-y,x,z
-x,-y,z
y,-x,z
x,-y,-z
y,x,-z
-x,y,-z
-y,-x,-z
-x,-y,-z
y,-x,-z
x,y,-z
-y,x,-z
-x,y,z
-y,-x,z
x,-y,z
y,x,z
x+1/2,y+1/2,z+1/2
-y+1/2,x+1/2,z+1/2
-x+1/2,-y+1/2,z+1/2
y+1/2,-x+1/2,z+1/2
x+1/2,-y+1/2,-z+1/2
y+1/2,x+1/2,-z+1/2
-x+1/2,y+1/2,-z+1/2
-y+1/2,-x+1/2,-z+1/2
-x+1/2,-y+1/2,-z+1/2
y+1/2,-x+1/2,-z+1/2
x+1/2,y+1/2,-z+1/2
-y+1/2,x+1/2,-z+1/2
-x+1/2,y+1/2,z+1/2
-y+1/2,-x+1/2,z+1/2
x+1/2,-y+1/2,z+1/2
y+1/2,x+1/2,z+1/2

loop_
_atom_site_label
_atom_site_type_symbol
_atom_site_fract_x
_atom_site_fract_y
_atom_site_fract_z
_atom_site_occupancy
_atom_site_U_iso_or_equiv
Bi1 Bi 0 0 0 1 0.0
O1 O 0 0.5 0.125 0.675 0.0
Bi2 Bi 0 0 0.325 0.5 0.0
